data_4304140
loop_
_publ_author_name
'Andrew J. Gaunt'
'Sean D. Reilly'
'Alejandro E. Enriquez'
'Brian L. Scott'
'James A. Ibers'
'Perumal Sekar'
'Kieran I. M. Ingram'
'Nikolas Kaltsoyannis'
'Mary P. Neu'

_publ_contact_author_address
;
Los Alamos National Laboratory
MS F629
Los Alamos, NM  87544
;
_publ_contact_author_email gaunt@lanl.gov
_publ_contact_author_name 'Andrew J. Gaunt'
_publ_section_title
;
Experimental and Theoretical Comparison of Actinide and Lanthanide Bonding
in M[N(EPR2)2]3 Complexes (M = U, Pu, La, Ce; E = S, Se, Te; R = Ph,iPr, H)
;
_journal_name_full 'Inorganic Chemistry'
_journal_page_first 29
_journal_page_last 41
_journal_paper_doi 10.1021/ic701618a
_journal_volume 47
_journal_year 2008
_chemical_formula_sum 'C79 H68 Ce N3 P6 Se6'
_chemical_formula_weight 1859.06
_chemical_name_systematic
; 
 ? 
;
_space_group_IT_number 167
_symmetry_cell_setting trigonal
_symmetry_space_group_name_Hall '-R 3 2"c'
_symmetry_space_group_name_H-M 'R -3 c :H'
_atom_sites_solution_hydrogens geom
_atom_sites_solution_primary direct
_atom_sites_solution_secondary difmap
_audit_creation_method SHELXL-97
_cell_angle_alpha 90.00
_cell_angle_beta 90.00
_cell_angle_gamma 120.00
_cell_formula_units_Z 6
_cell_length_a 15.1571(3)
_cell_length_b 15.1571(3)
_cell_length_c 57.057(3)
_cell_measurement_temperature 141(2)
_cell_volume 11352.0(7)
_computing_cell_refinement 'SAINT+, v. 7.06 (Bruker AXS, 2001)'
_computing_data_collection 'APEX II, v. 1.08 (Bruker AXS, 2003)'
_computing_data_reduction 'SAINT+, v. 7.06 (Bruker AXS, 2001)'
_computing_molecular_graphics 'SHELXTL, v. 6.10, (Bruker AXS, 2000)'
_computing_publication_material 'SHELXTL, v. 6.10, (Bruker AXS, 2000)'
_computing_structure_refinement 'SHELXL-97 (Sheldrick, 1997)'
_computing_structure_solution 'SHELXS-97 (Sheldrick, 1990)'
_diffrn_ambient_temperature 141(2)
_diffrn_measured_fraction_theta_full 1.000
_diffrn_measured_fraction_theta_max 0.997
_diffrn_measurement_device_type 'Bruker D8 with APEXII CCD'
_diffrn_measurement_method '\w scans'
_diffrn_radiation_monochromator graphite
_diffrn_radiation_source 'fine-focus sealed tube'
_diffrn_radiation_type MoK\a
_diffrn_radiation_wavelength 0.71073
_diffrn_reflns_av_R_equivalents 0.0667
_diffrn_reflns_av_sigmaI/netI 0.0692
_diffrn_reflns_limit_h_max 19
_diffrn_reflns_limit_h_min -19
_diffrn_reflns_limit_k_max 19
_diffrn_reflns_limit_k_min -19
_diffrn_reflns_limit_l_max 74
_diffrn_reflns_limit_l_min -74
_diffrn_reflns_number 39972
_diffrn_reflns_theta_full 25.00
_diffrn_reflns_theta_max 27.92
_diffrn_reflns_theta_min 1.71
_diffrn_standards_decay_% 0
_diffrn_standards_interval_count 0
_diffrn_standards_interval_time 0
_diffrn_standards_number 0
_exptl_absorpt_coefficient_mu 3.659
_exptl_absorpt_correction_T_max 0.7111
_exptl_absorpt_correction_T_min 0.7111
_exptl_absorpt_correction_type multi-scan
_exptl_absorpt_process_details 'SADABS 2.03 (Sheldrick, 2001)'
_exptl_crystal_density_diffrn 1.632
_exptl_crystal_density_method 'not measured'
_exptl_crystal_F_000 5490
_exptl_crystal_size_max 0.10
_exptl_crystal_size_mid 0.10
_exptl_crystal_size_min 0.10
_refine_diff_density_max 0.895
_refine_diff_density_min -0.393
_refine_diff_density_rms 0.079
_refine_ls_extinction_method none
_refine_ls_goodness_of_fit_ref 0.873
_refine_ls_hydrogen_treatment constr
_refine_ls_matrix_type full
_refine_ls_number_parameters 143
_refine_ls_number_reflns 3021
_refine_ls_number_restraints 6
_refine_ls_restrained_S_all 0.885
_refine_ls_R_factor_all 0.0385
_refine_ls_R_factor_gt 0.0232
_refine_ls_shift/su_max 0.001
_refine_ls_shift/su_mean 0.000
_refine_ls_structure_factor_coef Fsqd
_refine_ls_weighting_details 'calc w=1/[\s^2^(Fo^2^)+(0.0190P)^2^+0.0000P] where P=(Fo^2^+2Fc^2^)/3'
_refine_ls_weighting_scheme calc
_refine_ls_wR_factor_gt 0.0480
_refine_ls_wR_factor_ref 0.0489
_reflns_number_gt 2022
_reflns_number_total 3021
_reflns_threshold_expression >2sigma(I)
_cod_data_source_file ic701618a_si_06.cif
_cod_data_source_block apx175me
_cod_original_cell_volume 11352.0(6)
_cod_original_sg_symbol_H-M 'R -3 c'
_cod_database_code 4304140

loop_
_symmetry_equiv_pos_as_xyz
'x, y, z'
'-y, x-y, z'
'-x+y, -x, z'
'y, x, -z+1/2'
'x-y, -y, -z+1/2'
'-x, -x+y, -z+1/2'
'x+2/3, y+1/3, z+1/3'
'-y+2/3, x-y+1/3, z+1/3'
'-x+y+2/3, -x+1/3, z+1/3'
'y+2/3, x+1/3, -z+5/6'
'x-y+2/3, -y+1/3, -z+5/6'
'-x+2/3, -x+y+1/3, -z+5/6'
'x+1/3, y+2/3, z+2/3'
'-y+1/3, x-y+2/3, z+2/3'
'-x+y+1/3, -x+2/3, z+2/3'
'y+1/3, x+2/3, -z+7/6'
'x-y+1/3, -y+2/3, -z+7/6'
'-x+1/3, -x+y+2/3, -z+7/6'
'-x, -y, -z'
'y, -x+y, -z'
'x-y, x, -z'
'-y, -x, z-1/2'
'-x+y, y, z-1/2'
'x, x-y, z-1/2'
'-x+2/3, -y+1/3, -z+1/3'
'y+2/3, -x+y+1/3, -z+1/3'
'x-y+2/3, x+1/3, -z+1/3'
'-y+2/3, -x+1/3, z-1/6'
'-x+y+2/3, y+1/3, z-1/6'
'x+2/3, x-y+1/3, z-1/6'
'-x+1/3, -y+2/3, -z+2/3'
'y+1/3, -x+y+2/3, -z+2/3'
'x-y+1/3, x+2/3, -z+2/3'
'-y+1/3, -x+2/3, z+1/6'
'-x+y+1/3, y+2/3, z+1/6'
'x+1/3, x-y+2/3, z+1/6'

loop_
_atom_site_label
_atom_site_type_symbol
_atom_site_fract_x
_atom_site_fract_y
_atom_site_fract_z
_atom_site_U_iso_or_equiv
_atom_site_adp_type
_atom_site_occupancy
_atom_site_symmetry_multiplicity
_atom_site_calc_flag
_atom_site_refinement_flags
_atom_site_disorder_assembly
_atom_site_disorder_group
Ce1 Ce 0.6667 0.3333 0.0833 0.01388(10) Uani 1 6 d S . .
Se1 Se 0.50954(2) 0.20926(2) 0.044580(5) 0.02135(9) Uani 1 1 d . . .
P1 P 0.41680(5) 0.25475(6) 0.063383(12) 0.01663(17) Uani 1 1 d . . .
N1 N 0.48912(19) 0.3333 0.0833 0.0139(7) Uani 1 2 d S . .
C1 C 0.30456(19) 0.1449(2) 0.07519(5) 0.0187(6) Uani 1 1 d . . .
C2 C 0.2903(2) 0.1231(2) 0.09890(5) 0.0235(7) Uani 1 1 d . . .
H2 H 0.3402 0.1651 0.1095 0.028 Uiso 1 1 calc R . .
C3 C 0.2020(2) 0.0390(2) 0.10684(5) 0.0320(8) Uani 1 1 d . . .
H3 H 0.1925 0.0254 0.1228 0.038 Uiso 1 1 calc R . .
C4 C 0.1281(2) -0.0245(2) 0.09127(5) 0.0335(8) Uani 1 1 d . . .
H4 H 0.0689 -0.0807 0.0967 0.040 Uiso 1 1 calc R . .
C5 C 0.1421(2) -0.0047(2) 0.06753(6) 0.0316(8) Uani 1 1 d . . .
H5 H 0.0928 -0.0482 0.0570 0.038 Uiso 1 1 calc R . .
C6 C 0.2294(2) 0.0796(2) 0.05950(5) 0.0266(7) Uani 1 1 d . . .
H6 H 0.2382 0.0931 0.0435 0.032 Uiso 1 1 calc R . .
C7 C 0.3626(2) 0.3092(2) 0.04358(5) 0.0189(6) Uani 1 1 d . . .
C8 C 0.4083(2) 0.3513(2) 0.02224(5) 0.0238(7) Uani 1 1 d . . .
H8 H 0.4673 0.3512 0.0178 0.029 Uiso 1 1 calc R . .
C9 C 0.3660(2) 0.3935(2) 0.00761(5) 0.0333(8) Uani 1 1 d . . .
H9 H 0.3970 0.4220 -0.0066 0.040 Uiso 1 1 calc R . .
C10 C 0.2785(2) 0.3932(2) 0.01408(5) 0.0380(9) Uani 1 1 d . . .
H10 H 0.2503 0.4211 0.0042 0.046 Uiso 1 1 calc R . .
C11 C 0.2325(2) 0.3515(2) 0.03522(5) 0.0303(8) Uani 1 1 d . . .
H11 H 0.1732 0.3514 0.0395 0.036 Uiso 1 1 calc R . .
C12 C 0.2743(2) 0.3100(2) 0.05011(5) 0.0227(7) Uani 1 1 d . . .
H12 H 0.2435 0.2828 0.0644 0.027 Uiso 1 1 calc R . .
C13 C 0.0897(6) -0.0048(12) 0.00002(8) 0.123(5) Uani 1 1 d D . .
H13 H 0.1494 -0.0079 0.0001 0.147 Uiso 1 1 calc R . .

loop_
_atom_site_aniso_label
_atom_site_aniso_U_11
_atom_site_aniso_U_22
_atom_site_aniso_U_33
_atom_site_aniso_U_23
_atom_site_aniso_U_13
_atom_site_aniso_U_12
Ce1 0.01508(14) 0.01508(14) 0.0115(2) 0.000 0.000 0.00754(7)
Se1 0.02421(18) 0.02579(18) 0.01848(16) -0.00816(13) -0.00647(13) 0.01582(15)
P1 0.0172(4) 0.0161(4) 0.0160(4) 0.0001(3) -0.0025(3) 0.0080(4)
N1 0.0165(13) 0.0126(17) 0.0113(16) -0.0005(14) -0.0002(7) 0.0063(9)
C1 0.0149(15) 0.0138(16) 0.0261(16) 0.0011(14) -0.0016(12) 0.0062(13)
C2 0.0235(17) 0.0168(16) 0.0253(17) 0.0019(13) -0.0047(14) 0.0065(14)
C3 0.033(2) 0.0277(19) 0.0279(18) 0.0099(15) 0.0052(15) 0.0100(17)
C4 0.0242(19) 0.0214(18) 0.045(2) 0.0085(16) 0.0017(17) 0.0038(15)
C5 0.0267(19) 0.0180(17) 0.043(2) -0.0016(15) -0.0106(16) 0.0061(15)
C6 0.0280(18) 0.0208(17) 0.0270(17) 0.0006(14) -0.0068(15) 0.0091(15)
C7 0.0209(17) 0.0139(15) 0.0202(16) -0.0007(12) -0.0042(13) 0.0075(14)
C8 0.0219(17) 0.0273(18) 0.0225(17) 0.0029(14) 0.0006(13) 0.0126(15)
C9 0.038(2) 0.041(2) 0.0237(18) 0.0134(15) 0.0062(15) 0.0227(18)
C10 0.044(2) 0.052(2) 0.032(2) 0.0140(17) -0.0020(17) 0.034(2)
C11 0.0290(19) 0.039(2) 0.0326(19) 0.0027(16) -0.0015(16) 0.0246(17)
C12 0.0253(18) 0.0226(17) 0.0213(17) 0.0017(13) -0.0003(14) 0.0129(15)
C13 0.074(4) 0.201(11) 0.0102(16) -0.004(3) 0.001(3) 0.007(5)

loop_
_atom_type_symbol
_atom_type_description
_atom_type_scat_dispersion_real
_atom_type_scat_dispersion_imag
_atom_type_scat_source
C C 0.0033 0.0016 'International Tables Vol C Tables 4.2.6.8 and 6.1.1.4'
N N 0.0061 0.0033 'International Tables Vol C Tables 4.2.6.8 and 6.1.1.4'
P P 0.1023 0.0942 'International Tables Vol C Tables 4.2.6.8 and 6.1.1.4'
Se Se -0.0929 2.2259 'International Tables Vol C Tables 4.2.6.8 and 6.1.1.4'
Ce Ce -0.2486 2.6331 'International Tables Vol C Tables 4.2.6.8 and 6.1.1.4'
H H 0.0000 0.0000 'International Tables Vol C Tables 4.2.6.8 and 6.1.1.4'

loop_
_geom_angle_atom_site_label_1
_geom_angle_atom_site_label_2
_geom_angle_atom_site_label_3
_geom_angle
_geom_angle_site_symmetry_1
_geom_angle_site_symmetry_3
_geom_angle_publ_flag
N1 Ce1 N1 120.0 2_655 3_665 ?
N1 Ce1 N1 120.0 2_655 . ?
N1 Ce1 N1 120.0 3_665 . ?
N1 Ce1 Se1 133.405(6) 2_655 17_554 ?
N1 Ce1 Se1 77.147(5) 3_665 17_554 ?
N1 Ce1 Se1 62.309(5) . 17_554 ?
N1 Ce1 Se1 62.307(5) 2_655 16_544 ?
N1 Ce1 Se1 133.406(6) 3_665 16_544 ?
N1 Ce1 Se1 77.149(5) . 16_544 ?
Se1 Ce1 Se1 74.790(9) 17_554 16_544 ?
N1 Ce1 Se1 77.147(5) 2_655 18_654 ?
N1 Ce1 Se1 62.308(5) 3_665 18_654 ?
N1 Ce1 Se1 133.407(6) . 18_654 ?
Se1 Ce1 Se1 74.790(9) 17_554 18_654 ?
Se1 Ce1 Se1 74.789(9) 16_544 18_654 ?
N1 Ce1 Se1 62.309(5) 2_655 2_655 ?
N1 Ce1 Se1 77.148(5) 3_665 2_655 ?
N1 Ce1 Se1 133.404(6) . 2_655 ?
Se1 Ce1 Se1 154.296(11) 17_554 2_655 ?
Se1 Ce1 Se1 124.615(11) 16_544 2_655 ?
Se1 Ce1 Se1 93.189(11) 18_654 2_655 ?
N1 Ce1 Se1 77.148(5) 2_655 . ?
N1 Ce1 Se1 133.404(6) 3_665 . ?
N1 Ce1 Se1 62.309(5) . . ?
Se1 Ce1 Se1 124.617(11) 17_554 . ?
Se1 Ce1 Se1 93.190(11) 16_544 . ?
Se1 Ce1 Se1 154.295(11) 18_654 . ?
Se1 Ce1 Se1 74.787(9) 2_655 . ?
N1 Ce1 Se1 133.404(6) 2_655 3_665 ?
N1 Ce1 Se1 62.309(5) 3_665 3_665 ?
N1 Ce1 Se1 77.148(5) . 3_665 ?
Se1 Ce1 Se1 93.191(11) 17_554 3_665 ?
Se1 Ce1 Se1 154.297(11) 16_544 3_665 ?
Se1 Ce1 Se1 124.617(11) 18_654 3_665 ?
Se1 Ce1 Se1 74.787(9) 2_655 3_665 ?
Se1 Ce1 Se1 74.787(9) . 3_665 ?
P1 Se1 Ce1 82.88(2) . . ?
N1 P1 C1 113.23(10) . . ?
N1 P1 C7 113.40(11) . . ?
C1 P1 C7 102.59(13) . . ?
N1 P1 Se1 106.15(11) . . ?
C1 P1 Se1 110.88(9) . . ?
C7 P1 Se1 110.68(9) . . ?
P1 N1 P1 143.9(2) 17_554 . ?
P1 N1 Ce1 108.05(10) 17_554 . ?
P1 N1 Ce1 108.05(10) . . ?
C2 C1 C6 118.9(3) . . ?
C2 C1 P1 123.0(2) . . ?
C6 C1 P1 118.1(2) . . ?
C1 C2 C3 120.2(3) . . ?
C4 C3 C2 120.5(3) . . ?
C3 C4 C5 119.9(3) . . ?
C6 C5 C4 119.9(3) . . ?
C5 C6 C1 120.6(3) . . ?
C8 C7 C12 119.3(3) . . ?
C8 C7 P1 121.3(2) . . ?
C12 C7 P1 119.4(2) . . ?
C9 C8 C7 120.0(3) . . ?
C10 C9 C8 120.2(3) . . ?
C9 C10 C11 120.3(3) . . ?
C10 C11 C12 120.2(3) . . ?
C11 C12 C7 120.0(3) . . ?
C13 C13 C13 120.000(7) 20 21 ?

loop_
_geom_bond_atom_site_label_1
_geom_bond_atom_site_label_2
_geom_bond_distance
_geom_bond_site_symmetry_2
_geom_bond_publ_flag
Ce1 N1 2.691(3) 2_655 ?
Ce1 N1 2.691(3) 3_665 ?
Ce1 N1 2.691(3) . ?
Ce1 Se1 3.1013(3) 17_554 ?
Ce1 Se1 3.1014(3) 16_544 ?
Ce1 Se1 3.1014(3) 18_654 ?
Ce1 Se1 3.1015(3) 2_655 ?
Ce1 Se1 3.1015(3) . ?
Ce1 Se1 3.1015(3) 3_665 ?
Se1 P1 2.1381(8) . ?
P1 N1 1.6157(11) . ?
P1 C1 1.813(3) . ?
P1 C7 1.819(3) . ?
N1 P1 1.6155(11) 17_554 ?
C1 C2 1.384(3) . ?
C1 C6 1.397(4) . ?
C2 C3 1.384(4) . ?
C3 C4 1.375(4) . ?
C4 C5 1.381(4) . ?
C5 C6 1.379(4) . ?
C7 C8 1.388(3) . ?
C7 C12 1.396(4) . ?
C8 C9 1.388(4) . ?
C9 C10 1.374(4) . ?
C10 C11 1.378(4) . ?
C11 C12 1.385(4) . ?
C13 C13 1.398(4) 20 ?
C13 C13 1.398(4) 21 ?
